data_7241462
loop_
_publ_author_name
'Wang, Jinzeng'
'Suffren, Yan'
'Daiguebonne, Carole'
'Bernot, Kevin'
'Calvez, Guillaume'
'Freslon, St\'ephane'
'Guillou, Olivier'

_publ_section_title
;
 Lanthanide-based molecular alloys with hydroxyterephthalate: a versatile
 system
;
_journal_issue 1
_journal_name_full CrystEngComm
_journal_page_first 100
_journal_page_last 118
_journal_paper_doi 10.1039/D0CE00947D
_journal_volume 23
_journal_year 2021
_chemical_formula_sum 'C16 H19 O15 Pr'
_chemical_formula_weight 592.22
_space_group_IT_number 206
_space_group_name_Hall '-I 2b 2c 3'
_space_group_name_H-M_alt 'I a -3'
_symmetry_cell_setting cubic
_symmetry_Int_Tables_number 206
_symmetry_space_group_name_Hall '-I 2b 2c 3'
_symmetry_space_group_name_H-M 'I a -3'
_atom_sites_solution_hydrogens geom
_audit_conform_dict_location ftp://ftp.iucr.org/pub/cif_core.dic
_audit_conform_dict_name cif_core.dic
_audit_conform_dict_version 2.4.5
_audit_creation_date 2020-09-09T14:47:35-00:00
_audit_creation_method 'WinGX routine CIF_UPDATE'
_audit_update_record
;
2020-09-16 deposited with the CCDC.	2020-11-03 downloaded from the CCDC.
;
_cell_angle_alpha 90
_cell_angle_beta 90
_cell_angle_gamma 90
_cell_formula_units_Z 24
_cell_length_a 26.912(2)
_cell_length_b 26.912
_cell_length_c 26.912
_cell_measurement_reflns_used 9725
_cell_measurement_temperature 296(2)
_cell_measurement_theta_max 27.49
_cell_measurement_theta_min 2.62
_cell_measurement_wavelength 0.71073
_cell_volume 19491.2(14)
_computing_cell_refinement 'APEX3 (Bruker, 2015)'
_computing_data_collection 'SAINT (Bruker, 2014)'
_computing_data_reduction 'SAINT (Bruker, 2014)'
_computing_molecular_graphics 'Ortep for Windows (Farrugia, 2012)'
_computing_publication_material 'WinGX publication routines (Farrugia, 2012)'
_computing_structure_refinement 'SHELXL-2017/1 (Sheldrick, 2017)'
_diffrn_ambient_temperature 296(2)
_diffrn_detector 'CCD plate'
_diffrn_measured_fraction_theta_full 0.999
_diffrn_measured_fraction_theta_max 0.999
_diffrn_measurement_device_type 'D8 VENTURE Bruker AXS'
_diffrn_measurement_method 'CCD rotation images, thick slices'
_diffrn_orient_matrix_UB_11 -0.004678
_diffrn_orient_matrix_UB_12 0.00178
_diffrn_orient_matrix_UB_13 0.03682
_diffrn_orient_matrix_UB_21 0.025518
_diffrn_orient_matrix_UB_22 0.026941
_diffrn_orient_matrix_UB_23 0.001939
_diffrn_orient_matrix_UB_31 -0.026603
_diffrn_orient_matrix_UB_32 0.02553
_diffrn_orient_matrix_UB_33 -0.004614
_diffrn_radiation_monochromator 'multilayer monochromator'
_diffrn_radiation_probe x-ray
_diffrn_radiation_type MoK\a
_diffrn_radiation_wavelength 0.71073
_diffrn_reflns_av_R_equivalents 0.0573
_diffrn_reflns_av_unetI/netI 0.01
_diffrn_reflns_Laue_measured_fraction_full 0.999
_diffrn_reflns_Laue_measured_fraction_max 0.999
_diffrn_reflns_limit_h_max 34
_diffrn_reflns_limit_h_min -34
_diffrn_reflns_limit_k_max 34
_diffrn_reflns_limit_k_min -34
_diffrn_reflns_limit_l_max 34
_diffrn_reflns_limit_l_min -34
_diffrn_reflns_number 211014
_diffrn_reflns_point_group_measured_fraction_full 0.999
_diffrn_reflns_point_group_measured_fraction_max 0.999
_diffrn_reflns_reduction_process
;
;
_diffrn_reflns_theta_full 25.242
_diffrn_reflns_theta_max 27.466
_diffrn_reflns_theta_min 2.14
_diffrn_source 'Enraf Nonius FR590'
_diffrn_standards_number 0
_exptl_absorpt_coefficient_mu 1.549
_exptl_absorpt_correction_T_max 0.7456
_exptl_absorpt_correction_T_min 0.5598
_exptl_absorpt_correction_type multi-scan
_exptl_absorpt_process_details
;
  [Sheldrick, G.M. (2014). SADABS Bruker AXS Inc., Madison, Wisconsin, USA]
;
_exptl_crystal_colour colourless
_exptl_crystal_density_diffrn 1.211
_exptl_crystal_density_method 'not measured'
_exptl_crystal_description prism
_exptl_crystal_F_000 7056
_exptl_crystal_size_max 0.380
_exptl_crystal_size_mid 0.290
_exptl_crystal_size_min 0.180
_refine_diff_density_max 20.489
_refine_diff_density_min -2.731
_refine_diff_density_rms 0.376
_refine_ls_extinction_method none
_refine_ls_goodness_of_fit_ref 1.955
_refine_ls_hydrogen_treatment constr
_refine_ls_matrix_type full
_refine_ls_number_constraints 0
_refine_ls_number_parameters 159
_refine_ls_number_reflns 3731
_refine_ls_number_restraints 6
_refine_ls_restrained_S_all 1.953
_refine_ls_R_factor_all 0.1372
_refine_ls_R_factor_gt 0.1222
_refine_ls_shift/su_max 0.006
_refine_ls_shift/su_mean 0.001
_refine_ls_structure_factor_coef Fsqd
_refine_ls_weighting_details 'w=1/[\s^2^(Fo^2^)+(0.2000P)^2^] where P=(Fo^2^+2Fc^2^)/3'
_refine_ls_weighting_scheme calc
_refine_ls_wR_factor_gt 0.3309
_refine_ls_wR_factor_ref 0.4051
_reflns_Friedel_coverage 0
_reflns_number_gt 2988
_reflns_number_total 3731
_reflns_threshold_expression 'I > 2\s(I)'
_cod_data_source_file d0ce00947d2.cif
_cod_data_source_block shelx_CCDC5
_cod_depositor_comments 'Adding full bibliography for 7241457--7241462.cif.'
_cod_original_cell_volume 19491(4)
_cod_database_code 7241462
_shelx_shelxl_version_number 2017/1

loop_
_symmetry_equiv_pos_as_xyz
'x, y, z'
'-x+1/2, -y, z+1/2'
'-x, y+1/2, -z+1/2'
'x+1/2, -y+1/2, -z'
'z, x, y'
'z+1/2, -x+1/2, -y'
'-z+1/2, -x, y+1/2'
'-z, x+1/2, -y+1/2'
'y, z, x'
'-y, z+1/2, -x+1/2'
'y+1/2, -z+1/2, -x'
'-y+1/2, -z, x+1/2'
'x+1/2, y+1/2, z+1/2'
'-x+1, -y+1/2, z+1'
'-x+1/2, y+1, -z+1'
'x+1, -y+1, -z+1/2'
'z+1/2, x+1/2, y+1/2'
'z+1, -x+1, -y+1/2'
'-z+1, -x+1/2, y+1'
'-z+1/2, x+1, -y+1'
'y+1/2, z+1/2, x+1/2'
'-y+1/2, z+1, -x+1'
'y+1, -z+1, -x+1/2'
'-y+1, -z+1/2, x+1'
'-x, -y, -z'
'x-1/2, y, -z-1/2'
'x, -y-1/2, z-1/2'
'-x-1/2, y-1/2, z'
'-z, -x, -y'
'-z-1/2, x-1/2, y'
'z-1/2, x, -y-1/2'
'z, -x-1/2, y-1/2'
'-y, -z, -x'
'y, -z-1/2, x-1/2'
'-y-1/2, z-1/2, x'
'y-1/2, z, -x-1/2'
'-x+1/2, -y+1/2, -z+1/2'
'x, y+1/2, -z'
'x+1/2, -y, z'
'-x, y, z+1/2'
'-z+1/2, -x+1/2, -y+1/2'
'-z, x, y+1/2'
'z, x+1/2, -y'
'z+1/2, -x, y'
'-y+1/2, -z+1/2, -x+1/2'
'y+1/2, -z, x'
'-y, z, x+1/2'
'y, z+1/2, -x'

loop_
_atom_site_label
_atom_site_type_symbol
_atom_site_fract_x
_atom_site_fract_y
_atom_site_fract_z
_atom_site_U_iso_or_equiv
_atom_site_adp_type
_atom_site_occupancy
_atom_site_site_symmetry_order
_atom_site_calc_flag
_atom_site_refinement_flags_posn
_atom_site_refinement_flags_adp
_atom_site_refinement_flags_occupancy
_atom_site_disorder_assembly
_atom_site_disorder_group
Pr1 Pr 0.25 0.75 0.75 0.0244(4) Uani 1 6 d S T P . .
Pr2 Pr 0.33454(2) 0.83454(2) 0.66546(2) 0.0254(4) Uani 1 3 d S T P . .
O1 O 0.24872(19) 0.8033(2) 0.66721(19) 0.0370(11) Uani 1 1 d . . . . .
O2 O 0.2217(2) 0.72598(19) 0.65904(19) 0.0440(13) Uani 1 1 d . . . . .
O3 O 0.16576(19) 0.7778(2) 0.40913(19) 0.0488(14) Uani 1 1 d . . . . .
O4 O 0.1699(2) 0.8579(2) 0.4258(2) 0.0504(14) Uani 1 1 d . . . . .
C8 C 0.2277(2) 0.7674(3) 0.6414(2) 0.0346(13) Uani 1 1 d . . . . .
C4 C 0.2103(2) 0.7801(3) 0.5899(2) 0.0382(14) Uani 1 1 d . . . . .
C1 C 0.1822(3) 0.8016(3) 0.4928(3) 0.0424(16) Uani 1 1 d . . . . .
C7 C 0.1708(2) 0.8125(3) 0.4397(3) 0.0421(17) Uani 1 1 d . . . . .
C6 C 0.1912(3) 0.8395(3) 0.5267(3) 0.0474(18) Uani 1 1 d . . . . .
C2 C 0.1861(4) 0.7520(2) 0.5084(3) 0.044(2) Uani 1 1 d . . . . .
C5 C 0.2080(3) 0.8300(3) 0.5743(3) 0.0433(18) Uani 1 1 d . . . . .
H5 H 0.217376 0.85567 0.595412 0.052 Uiso 1 1 calc R U . . .
C3 C 0.1993(3) 0.7416(3) 0.5578(3) 0.0439(16) Uani 1 1 d . . . . .
H3 H 0.200519 0.708944 0.568901 0.053 Uiso 1 1 calc R U . . .
O5B O 0.1781(7) 0.7140(5) 0.4777(4) 0.078(4) Uani 0.5 1 d . . P . .
H5B H 0.170806 0.724634 0.450066 0.116 Uiso 0.5 1 calc R U P . .
O5A O 0.1924(11) 0.8864(7) 0.5115(9) 0.137(10) Uani 0.5 1 d . . P . .
H5A H 0.181819 0.88808 0.482937 0.205 Uiso 0.5 1 calc R U P . .
OW1 O 0.1865(5) 0.6652(4) 0.3829(5) 0.123(4) Uani 1 1 d . U . . .
OW2 O 0.0776(13) 0.5337(7) 0.4423(6) 0.170(13) Uani 0.5 1 d . . P . .
OW3 O 0.228(2) 0.9621(13) 0.4471(12) 0.44(3) Uani 1 1 d . . . . .

loop_
_atom_site_aniso_label
_atom_site_aniso_U_11
_atom_site_aniso_U_22
_atom_site_aniso_U_33
_atom_site_aniso_U_23
_atom_site_aniso_U_13
_atom_site_aniso_U_12
Pr1 0.0244(4) 0.0244(4) 0.0244(4) -0.00156(14) -0.00156(14) 0.00156(14)
Pr2 0.0254(4) 0.0254(4) 0.0254(4) -0.00259(10) -0.00259(10) 0.00259(10)
O1 0.030(2) 0.041(3) 0.040(3) -0.002(2) -0.0023(15) -0.002(2)
O2 0.051(3) 0.036(3) 0.045(3) 0.000(2) -0.010(2) -0.009(2)
O3 0.068(4) 0.055(3) 0.024(2) 0.008(2) -0.013(2) -0.012(2)
O4 0.069(4) 0.044(3) 0.038(3) 0.002(2) -0.006(2) -0.001(2)
C8 0.030(3) 0.045(3) 0.029(3) 0.001(3) 0.001(2) 0.001(3)
C4 0.043(3) 0.045(3) 0.027(3) 0.001(2) -0.002(3) 0.003(3)
C1 0.050(4) 0.041(4) 0.037(3) 0.005(3) -0.012(3) -0.011(3)
C7 0.035(3) 0.046(4) 0.046(4) 0.007(3) 0.003(3) -0.001(3)
C6 0.059(5) 0.041(4) 0.042(4) 0.001(3) 0.003(4) 0.006(3)
C2 0.061(5) 0.031(4) 0.040(4) 0.005(3) -0.017(4) -0.014(3)
C5 0.054(5) 0.045(4) 0.032(4) -0.006(3) -0.007(3) 0.004(3)
C3 0.054(4) 0.039(3) 0.039(4) 0.007(3) -0.008(3) 0.002(3)
O5B 0.150(13) 0.056(8) 0.027(5) 0.000(5) -0.036(7) -0.013(8)
O5A 0.21(3) 0.061(11) 0.140(19) -0.004(10) -0.093(19) -0.002(14)
OW1 0.110(8) 0.156(11) 0.103(8) 0.046(7) 0.019(7) 0.007(6)
OW2 0.40(4) 0.071(10) 0.043(8) -0.005(7) 0.049(14) 0.029(17)
OW3 0.92(11) 0.21(3) 0.19(2) -0.06(2) 0.03(4) -0.04(4)

loop_
_atom_type_symbol
_atom_type_description
_atom_type_scat_dispersion_real
_atom_type_scat_dispersion_imag
_atom_type_scat_source
C C 0.0033 0.0016 'International Tables Vol C Tables 4.2.6.8 and 6.1.1.4'
H H 0 0 'International Tables Vol C Tables 4.2.6.8 and 6.1.1.4'
O O 0.0106 0.006 'International Tables Vol C Tables 4.2.6.8 and 6.1.1.4'
Pr Pr -0.218 2.8214 'International Tables Vol C Tables 4.2.6.8 and 6.1.1.4'

loop_
_geom_angle_atom_site_label_1
_geom_angle_atom_site_label_2
_geom_angle_atom_site_label_3
_geom_angle
_geom_angle_site_symmetry_1
_geom_angle_site_symmetry_3
_geom_angle_publ_flag
O2 Pr1 O2 115.00(9) 37_566 47_655 ?
O2 Pr1 O2 65.00(9) 37_566 11_466 ?
O2 Pr1 O2 180.0(2) 47_655 11_466 ?
O2 Pr1 O2 115.00(9) 37_566 44_465 ?
O2 Pr1 O2 115.00(9) 47_655 44_465 ?
O2 Pr1 O2 65.00(9) 11_466 44_465 ?
O2 Pr1 O2 65.00(9) 37_566 8_656 ?
O2 Pr1 O2 65.00(9) 47_655 8_656 ?
O2 Pr1 O2 115.00(9) 11_466 8_656 ?
O2 Pr1 O2 180 44_465 8_656 ?
O2 Pr1 O2 180.0(2) 37_566 . ?
O2 Pr1 O2 65.00(9) 47_655 . ?
O2 Pr1 O2 115.00(9) 11_466 . ?
O2 Pr1 O2 65.00(9) 44_465 . ?
O2 Pr1 O2 115.00(9) 8_656 . ?
O2 Pr1 O1 130.52(15) 37_566 . ?
O2 Pr1 O1 105.21(17) 47_655 . ?
O2 Pr1 O1 74.79(17) 11_466 . ?
O2 Pr1 O1 68.07(16) 44_465 . ?
O2 Pr1 O1 111.93(16) 8_656 . ?
O2 Pr1 O1 49.48(15) . . ?
O2 Pr1 O1 49.47(15) 37_566 37_566 ?
O2 Pr1 O1 74.79(17) 47_655 37_566 ?
O2 Pr1 O1 105.21(17) 11_466 37_566 ?
O2 Pr1 O1 111.93(16) 44_465 37_566 ?
O2 Pr1 O1 68.07(16) 8_656 37_566 ?
O2 Pr1 O1 130.53(15) . 37_566 ?
O1 Pr1 O1 180 . 37_566 ?
O2 Pr1 O1 111.93(16) 37_566 47_655 ?
O2 Pr1 O1 49.47(15) 47_655 47_655 ?
O2 Pr1 O1 130.53(16) 11_466 47_655 ?
O2 Pr1 O1 74.79(17) 44_465 47_655 ?
O2 Pr1 O1 105.21(17) 8_656 47_655 ?
O2 Pr1 O1 68.07(16) . 47_655 ?
O1 Pr1 O1 115.92(18) . 47_655 ?
O1 Pr1 O1 64.08(18) 37_566 47_655 ?
O2 Pr1 O1 68.07(16) 37_566 11_466 ?
O2 Pr1 O1 130.53(16) 47_655 11_466 ?
O2 Pr1 O1 49.47(15) 11_466 11_466 ?
O2 Pr1 O1 105.21(17) 44_465 11_466 ?
O2 Pr1 O1 74.79(17) 8_656 11_466 ?
O2 Pr1 O1 111.93(16) . 11_466 ?
O1 Pr1 O1 64.08(18) . 11_466 ?
O1 Pr1 O1 115.92(18) 37_566 11_466 ?
O1 Pr1 O1 180 47_655 11_466 ?
O2 Pr1 O1 105.21(17) 37_566 8_656 ?
O2 Pr1 O1 68.07(16) 47_655 8_656 ?
O2 Pr1 O1 111.93(16) 11_466 8_656 ?
O2 Pr1 O1 130.53(15) 44_465 8_656 ?
O2 Pr1 O1 49.47(15) 8_656 8_656 ?
O2 Pr1 O1 74.79(17) . 8_656 ?
O1 Pr1 O1 64.08(18) . 8_656 ?
O1 Pr1 O1 115.92(18) 37_566 8_656 ?
O1 Pr1 O1 115.92(18) 47_655 8_656 ?
O1 Pr1 O1 64.08(18) 11_466 8_656 ?
O2 Pr1 O1 74.79(17) 37_566 44_465 ?
O2 Pr1 O1 111.93(16) 47_655 44_465 ?
O2 Pr1 O1 68.07(16) 11_466 44_465 ?
O2 Pr1 O1 49.47(15) 44_465 44_465 ?
O2 Pr1 O1 130.53(15) 8_656 44_465 ?
O2 Pr1 O1 105.21(17) . 44_465 ?
O1 Pr1 O1 115.92(18) . 44_465 ?
O1 Pr1 O1 64.08(18) 37_566 44_465 ?
O1 Pr1 O1 64.08(18) 47_655 44_465 ?
O1 Pr1 O1 115.92(18) 11_466 44_465 ?
O1 Pr1 O1 180 8_656 44_465 ?
O1 Pr2 O1 69.77(19) 11_466 . ?
O1 Pr2 O1 69.77(19) 11_466 8_656 ?
O1 Pr2 O1 69.77(19) . 8_656 ?
O1 Pr2 O3 78.77(17) 11_466 21_455 ?
O1 Pr2 O3 72.73(19) . 21_455 ?
O1 Pr2 O3 137.31(19) 8_656 21_455 ?
O1 Pr2 O3 72.73(19) 11_466 18_456 ?
O1 Pr2 O3 137.31(19) . 18_456 ?
O1 Pr2 O3 78.77(17) 8_656 18_456 ?
O3 Pr2 O3 118.85(5) 21_455 18_456 ?
O1 Pr2 O3 137.31(19) 11_466 15_545 ?
O1 Pr2 O3 78.78(17) . 15_545 ?
O1 Pr2 O3 72.73(19) 8_656 15_545 ?
O3 Pr2 O3 118.85(5) 21_455 15_545 ?
O3 Pr2 O3 118.85(5) 18_456 15_545 ?
O1 Pr2 O4 93.38(18) 11_466 21_455 ?
O1 Pr2 O4 124.22(19) . 21_455 ?
O1 Pr2 O4 153.89(18) 8_656 21_455 ?
O3 Pr2 O4 51.64(18) 21_455 21_455 ?
O3 Pr2 O4 77.15(18) 18_456 21_455 ?
O3 Pr2 O4 128.6(2) 15_545 21_455 ?
O1 Pr2 O4 153.89(18) 11_466 15_545 ?
O1 Pr2 O4 93.38(18) . 15_545 ?
O1 Pr2 O4 124.22(19) 8_656 15_545 ?
O3 Pr2 O4 77.15(18) 21_455 15_545 ?
O3 Pr2 O4 128.6(2) 18_456 15_545 ?
O3 Pr2 O4 51.64(18) 15_545 15_545 ?
O4 Pr2 O4 79.5(2) 21_455 15_545 ?
O1 Pr2 O4 124.22(19) 11_466 18_456 ?
O1 Pr2 O4 153.89(17) . 18_456 ?
O1 Pr2 O4 93.38(18) 8_656 18_456 ?
O3 Pr2 O4 128.6(2) 21_455 18_456 ?
O3 Pr2 O4 51.64(18) 18_456 18_456 ?
O3 Pr2 O4 77.15(18) 15_545 18_456 ?
O4 Pr2 O4 79.5(2) 21_455 18_456 ?
O4 Pr2 O4 79.5(2) 15_545 18_456 ?
O1 Pr2 C7 84.36(18) 11_466 21_455 ?
O1 Pr2 C7 98.1(2) . 21_455 ?
O1 Pr2 C7 153.82(19) 8_656 21_455 ?
O3 Pr2 C7 25.5(2) 21_455 21_455 ?
O3 Pr2 C7 97.8(2) 18_456 21_455 ?
O3 Pr2 C7 129.12(18) 15_545 21_455 ?
O4 Pr2 C7 26.2(2) 21_455 21_455 ?
O4 Pr2 C7 78.28(18) 15_545 21_455 ?
O4 Pr2 C7 104.9(2) 18_456 21_455 ?
O1 Pr2 C7 153.82(19) 11_466 15_545 ?
O1 Pr2 C7 84.36(18) . 15_545 ?
O1 Pr2 C7 98.1(2) 8_656 15_545 ?
O3 Pr2 C7 97.8(2) 21_455 15_545 ?
O3 Pr2 C7 129.12(18) 18_456 15_545 ?
O3 Pr2 C7 25.5(2) 15_545 15_545 ?
O4 Pr2 C7 104.9(2) 21_455 15_545 ?
O4 Pr2 C7 26.2(2) 15_545 15_545 ?
O4 Pr2 C7 78.28(18) 18_456 15_545 ?
C7 Pr2 C7 103.83(18) 21_455 15_545 ?
O1 Pr2 C7 98.1(2) 11_466 18_456 ?
O1 Pr2 C7 153.82(19) . 18_456 ?
O1 Pr2 C7 84.36(18) 8_656 18_456 ?
O3 Pr2 C7 129.12(18) 21_455 18_456 ?
O3 Pr2 C7 25.5(2) 18_456 18_456 ?
O3 Pr2 C7 97.8(2) 15_545 18_456 ?
O4 Pr2 C7 78.28(18) 21_455 18_456 ?
O4 Pr2 C7 104.9(2) 15_545 18_456 ?
O4 Pr2 C7 26.2(2) 18_456 18_456 ?
C7 Pr2 C7 103.83(18) 21_455 18_456 ?
C7 Pr2 C7 103.83(18) 15_545 18_456 ?
C8 O1 Pr2 130.1(4) . . ?
C8 O1 Pr1 93.0(4) . . ?
Pr2 O1 Pr1 100.89(18) . . ?
C8 O2 Pr1 95.6(4) . . ?
C7 O3 Pr2 94.1(5) . 15_545 ?
C7 O4 Pr2 92.8(5) . 15_545 ?
O2 C8 O1 121.4(6) . . ?
O2 C8 C4 121.6(6) . . ?
O1 C8 C4 116.9(6) . . ?
O2 C8 Pr1 60.6(3) . . ?
O1 C8 Pr1 61.2(3) . . ?
C4 C8 Pr1 171.9(4) . . ?
C3 C4 C5 121.3(6) . . ?
C3 C4 C8 118.2(6) . . ?
C5 C4 C8 120.4(6) . . ?
C6 C1 C2 119.3(7) . . ?
C6 C1 C7 121.4(7) . . ?
C2 C1 C7 119.3(7) . . ?
O3 C7 O4 121.1(7) . . ?
O3 C7 C1 120.4(7) . . ?
O4 C7 C1 118.3(7) . . ?
O3 C7 Pr2 60.3(4) . 15_545 ?
O4 C7 Pr2 61.0(4) . 15_545 ?
C1 C7 Pr2 171.0(5) . 15_545 ?
O5A C6 C5 117.1(11) . . ?
O5A C6 C1 120.0(11) . . ?
C5 C6 C1 121.9(7) . . ?
O5B C2 C1 122.2(8) . . ?
O5B C2 C3 118.4(8) . . ?
C1 C2 C3 119.4(7) . . ?
C6 C5 C4 117.9(7) . . ?
C6 C5 H5 121.1 . . ?
C4 C5 H5 121.1 . . ?
C4 C3 C2 119.8(6) . . ?
C4 C3 H3 120.1 . . ?
C2 C3 H3 120.1 . . ?
C2 O5B H5B 109.5 . . ?
C6 O5A H5A 109.5 . . ?

loop_
_geom_bond_atom_site_label_1
_geom_bond_atom_site_label_2
_geom_bond_distance
_geom_bond_site_symmetry_2
_geom_bond_publ_flag
Pr1 O2 2.644(5) 37_566 ?
Pr1 O2 2.644(5) 47_655 ?
Pr1 O2 2.644(5) 11_466 ?
Pr1 O2 2.644(5) 44_465 ?
Pr1 O2 2.644(5) 8_656 ?
Pr1 O2 2.644(5) . ?
Pr1 O1 2.650(5) . ?
Pr1 O1 2.650(5) 37_566 ?
Pr1 O1 2.650(5) 47_655 ?
Pr1 O1 2.650(5) 11_466 ?
Pr1 O1 2.650(5) 8_656 ?
Pr1 O1 2.650(5) 44_465 ?
Pr2 O1 2.458(5) 11_466 ?
Pr2 O1 2.458(5) . ?
Pr2 O1 2.458(5) 8_656 ?
Pr2 O3 2.522(5) 21_455 ?
Pr2 O3 2.522(5) 18_456 ?
Pr2 O3 2.522(5) 15_545 ?
Pr2 O4 2.536(6) 21_455 ?
Pr2 O4 2.536(6) 15_545 ?
Pr2 O4 2.536(6) 18_456 ?
Pr2 C7 2.896(8) 21_455 ?
Pr2 C7 2.896(8) 15_545 ?
Pr2 C7 2.896(8) 18_456 ?
O1 C8 1.317(8) . ?
O2 C8 1.223(9) . ?
O3 C7 1.252(10) . ?
O4 C7 1.278(11) . ?
C8 C4 1.503(9) . ?
C4 C3 1.381(10) . ?
C4 C5 1.406(10) . ?
C1 C6 1.390(11) . ?
C1 C2 1.403(10) . ?
C1 C7 1.490(11) . ?
C6 O5A 1.33(2) . ?
C6 C5 1.383(11) . ?
C2 O5B 1.332(14) . ?
C2 C3 1.404(11) . ?
C5 H5 0.93 . ?
C3 H3 0.93 . ?
O5B H5B 0.82 . ?
O5A H5A 0.82 . ?
